data_2241528
loop_
_publ_author_name
'Jotani, Mukesh M.'
'Syed, Sabrina'
'Halim, Siti Nadiah Abdul'
'Tiekink, Edward R. T.'

_publ_section_title
;
 2-({[(Pyridin-1-ium-2-ylmethyl)carbamoyl]formamido}methyl)pyridin-1-ium
 bis(3,5-dicarboxybenzoate): crystal structure and Hirshfeld surface
 analysis
;
_journal_coeditor_code HB7560
_journal_issue 2
_journal_name_full 'Acta Crystallographica Section E'
_journal_page_first 241
_journal_page_last 248
_journal_paper_doi 10.1107/S2056989016000980
_journal_volume 72
_journal_year 2016
_chemical_formula_iupac 'C14 H16 N4 O2 2+, 2C9 H5 O6 -'
_chemical_formula_moiety 'C14 H16 N4 O2 2+, 2(C9 H5 O6 -)'
_chemical_formula_sum 'C32 H26 N4 O14'
_chemical_formula_weight 690.56
_chemical_name_systematic
;
2-({[(Pyridin-1-ium-2-ylmethyl)carbamoyl]formamido}methyl)pyridin-1-ium
bis(3,5-dicarboxybenzoate)
;
_space_group_crystal_system monoclinic
_space_group_IT_number 14
_space_group_name_Hall '-P 2ybc'
_space_group_name_H-M_alt 'P 1 21/c 1'
_symmetry_space_group_name_Hall '-P 2ybc'
_symmetry_space_group_name_H-M 'P 1 21/c 1'
_atom_sites_solution_hydrogens mixed
_audit_creation_method SHELXL-2014/7
_cell_angle_alpha 90
_cell_angle_beta 95.878(5)
_cell_angle_gamma 90
_cell_formula_units_Z 2
_cell_length_a 5.0436(3)
_cell_length_b 18.4232(10)
_cell_length_c 16.0796(9)
_cell_measurement_reflns_used 6152
_cell_measurement_temperature 100(2)
_cell_measurement_theta_max 29.1450
_cell_measurement_theta_min 3.3500
_cell_volume 1486.25(15)
_computing_cell_refinement
;
CrysAlis PRO (Agilent, 2014)
;
_computing_data_collection
;
CrysAlis PRO (Agilent, 2014)
;
_computing_data_reduction
;
CrysAlis PRO (Agilent, 2014)
;
_computing_molecular_graphics
;
ORTEP-3 for Windows (Farrugia, 2012), <i>QMol</i> (Gans & Shalloway,
2001) and
DIAMOND (Brandenburg, 2006)
;
_computing_publication_material
;
publCIF (Westrip, 2010)
;
_computing_structure_refinement
;
SHELXL2014 (Sheldrick, 2015)
;
_computing_structure_solution
;
SHELXS97 (Sheldrick, 2008)
;
_diffrn_ambient_temperature 100(2)
_diffrn_detector_area_resol_mean 10.4041
_diffrn_measured_fraction_theta_full 0.998
_diffrn_measured_fraction_theta_max 0.998
_diffrn_measurement_device_type 'Agilent SuperNova Dual diffractometer with an Atlas detector'
_diffrn_measurement_method '\w scan'
_diffrn_radiation_monochromator Mirror
_diffrn_radiation_source 'SuperNova (Mo) X-ray Source'
_diffrn_radiation_type MoK\a
_diffrn_radiation_wavelength 0.71073
_diffrn_reflns_av_R_equivalents 0.0688
_diffrn_reflns_limit_h_max 6
_diffrn_reflns_limit_h_min -6
_diffrn_reflns_limit_k_max 23
_diffrn_reflns_limit_k_min -23
_diffrn_reflns_limit_l_max 20
_diffrn_reflns_limit_l_min -20
_diffrn_reflns_number 17686
_diffrn_reflns_theta_full 27.498
_diffrn_reflns_theta_max 27.498
_diffrn_reflns_theta_min 3.373
_diffrn_standards_decay_% 0
_diffrn_standards_interval_count 0
_diffrn_standards_interval_time 0
_diffrn_standards_number 0
_exptl_absorpt_coefficient_mu 0.123
_exptl_absorpt_correction_T_max 1.00000
_exptl_absorpt_correction_T_min 0.57977
_exptl_absorpt_correction_type multi-scan
_exptl_absorpt_process_details
;
(CrysAlis PRO; Agilent, 2014)
;
_exptl_crystal_colour pale-yellow
_exptl_crystal_density_diffrn 1.543
_exptl_crystal_description prism
_exptl_crystal_F_000 716
_exptl_crystal_size_max 0.300
_exptl_crystal_size_mid 0.100
_exptl_crystal_size_min 0.050
_refine_diff_density_max 0.457
_refine_diff_density_min -0.259
_refine_ls_extinction_method none
_refine_ls_goodness_of_fit_ref 1.071
_refine_ls_matrix_type full
_refine_ls_number_parameters 238
_refine_ls_number_reflns 3410
_refine_ls_number_restraints 4
_refine_ls_restrained_S_all 1.070
_refine_ls_R_factor_all 0.0687
_refine_ls_R_factor_gt 0.0506
_refine_ls_shift/su_max 0.000
_refine_ls_shift/su_mean 0.000
_refine_ls_structure_factor_coef Fsqd
_refine_ls_weighting_details 'w=1/[\s^2^(Fo^2^)+(0.0563P)^2^+0.8519P] where P=(Fo^2^+2Fc^2^)/3'
_refine_ls_weighting_scheme calc
_refine_ls_wR_factor_gt 0.1204
_refine_ls_wR_factor_ref 0.1343
_reflns_number_gt 2656
_reflns_number_total 3410
_reflns_threshold_expression 'I > 2\s(I)'
_cod_data_source_file hb7560sup1.cif
_cod_data_source_block I
_cod_original_formula_sum 'C32 H26 N4 O14 '
_cod_database_code 2241528
_shelx_space_group_comment
;
The symmetry employed for this shelxl refinement is uniquely defined
by the following loop, which should always be used as a source of
symmetry information in preference to the above space-group names.
They are only intended as comments.
;
_shelx_estimated_absorpt_t_min 0.964
_shelx_estimated_absorpt_t_max 0.994

loop_
_space_group_symop_operation_xyz
'x, y, z'
'-x, y+1/2, -z+1/2'
'-x, -y, -z'
'x, -y-1/2, z-1/2'

loop_
_atom_site_type_symbol
_atom_site_label
_atom_site_fract_x
_atom_site_fract_y
_atom_site_fract_z
_atom_site_U_iso_or_equiv
_atom_site_adp_type
_atom_site_calc_flag
_atom_site_occupancy
O O1 0.2441(3) 0.56058(7) 0.47153(9) 0.0231(3) Uani d 1
N N1 -0.3956(3) 0.69095(9) 0.53385(11) 0.0198(4) Uani d 1
H H1N -0.285(4) 0.6629(11) 0.5665(12) 0.024 Uiso d 1
N N2 -0.2089(3) 0.56875(9) 0.45086(11) 0.0194(4) Uani d 1
H H2N -0.364(3) 0.5516(12) 0.4615(14) 0.023 Uiso d 1
C C1 -0.3894(4) 0.69266(10) 0.45027(12) 0.0187(4) Uani d 1
C C2 -0.5582(4) 0.73355(11) 0.57322(13) 0.0226(4) Uani d 1
H H2 -0.5589 0.7300 0.6321 0.027 Uiso calc 1
C C3 -0.7242(4) 0.78235(11) 0.52887(13) 0.0241(4) Uani d 1
H H3 -0.8446 0.8113 0.5562 0.029 Uiso calc 1
C C4 -0.7117(4) 0.78821(11) 0.44357(13) 0.0234(4) Uani d 1
H H4 -0.8184 0.8231 0.4122 0.028 Uiso calc 1
C C5 -0.5438(4) 0.74330(10) 0.40389(13) 0.0209(4) Uani d 1
H H5 -0.5349 0.7472 0.3453 0.025 Uiso calc 1
C C6 -0.2190(4) 0.63885(10) 0.40966(13) 0.0208(4) Uani d 1
H H6A -0.2906 0.6325 0.3504 0.025 Uiso calc 1
H H6B -0.0358 0.6584 0.4107 0.025 Uiso calc 1
C C7 0.0204(4) 0.53666(11) 0.47870(12) 0.0197(4) Uani d 1
O O2 0.8690(3) 0.32072(7) 0.27064(9) 0.0253(3) Uani d 1
O O3 1.1233(3) 0.39299(8) 0.35861(9) 0.0298(4) Uani d 1
O O4 1.2729(3) 0.64690(8) 0.25738(10) 0.0260(3) Uani d 1
O O5 0.9119(3) 0.69980(7) 0.19086(9) 0.0243(3) Uani d 1
H H5O 0.994(5) 0.7391(9) 0.2034(16) 0.036 Uiso d 1
O O6 0.2374(3) 0.55161(7) 0.03570(9) 0.0220(3) Uani d 1
O O7 0.1837(3) 0.43588(7) 0.07250(9) 0.0217(3) Uani d 1
H H7O 0.049(3) 0.4407(14) 0.0370(13) 0.033 Uiso d 1
C C8 0.8550(4) 0.44714(10) 0.24689(12) 0.0183(4) Uani d 1
C C9 0.9905(4) 0.51294(10) 0.25715(12) 0.0178(4) Uani d 1
H H9 1.1439 0.5167 0.2964 0.021 Uiso calc 1
C C10 0.9018(4) 0.57340(10) 0.20997(12) 0.0171(4) Uani d 1
C C11 0.6784(4) 0.56752(10) 0.15260(12) 0.0180(4) Uani d 1
H H11 0.6170 0.6086 0.1205 0.022 Uiso calc 1
C C12 0.5438(4) 0.50196(10) 0.14184(12) 0.0178(4) Uani d 1
C C13 0.6305(4) 0.44181(10) 0.18970(12) 0.0180(4) Uani d 1
H H13 0.5360 0.3972 0.1832 0.022 Uiso calc 1
C C14 0.9579(4) 0.38131(10) 0.29671(12) 0.0197(4) Uani d 1
C C15 1.0500(4) 0.64353(10) 0.22231(12) 0.0191(4) Uani d 1
C C16 0.3081(4) 0.49865(10) 0.07891(12) 0.0184(4) Uani d 1

loop_
_atom_site_aniso_label
_atom_site_aniso_U_11
_atom_site_aniso_U_22
_atom_site_aniso_U_33
_atom_site_aniso_U_12
_atom_site_aniso_U_13
_atom_site_aniso_U_23
O1 0.0151(7) 0.0200(7) 0.0337(8) -0.0005(5) -0.0001(6) 0.0019(6)
N1 0.0211(9) 0.0166(8) 0.0204(9) -0.0001(6) -0.0033(7) 0.0019(7)
N2 0.0166(8) 0.0145(8) 0.0264(9) 0.0000(6) -0.0006(7) 0.0020(7)
C1 0.0193(9) 0.0160(9) 0.0197(10) -0.0030(7) -0.0031(7) 0.0000(8)
C2 0.0266(11) 0.0206(10) 0.0197(10) -0.0036(8) -0.0014(8) -0.0006(8)
C3 0.0276(11) 0.0176(10) 0.0272(11) -0.0007(8) 0.0027(8) -0.0034(8)
C4 0.0274(11) 0.0145(9) 0.0270(11) 0.0008(8) -0.0032(8) 0.0008(8)
C5 0.0252(10) 0.0166(9) 0.0201(10) -0.0018(8) -0.0024(8) 0.0006(8)
C6 0.0221(10) 0.0176(10) 0.0221(10) -0.0002(7) -0.0006(8) 0.0021(8)
C7 0.0188(9) 0.0191(10) 0.0207(10) -0.0003(7) -0.0002(7) -0.0034(8)
O2 0.0290(8) 0.0153(7) 0.0298(8) 0.0007(6) -0.0060(6) 0.0020(6)
O3 0.0359(9) 0.0218(8) 0.0281(8) 0.0010(6) -0.0140(7) 0.0031(6)
O4 0.0214(7) 0.0204(7) 0.0341(9) -0.0014(6) -0.0071(6) -0.0030(6)
O5 0.0260(8) 0.0135(7) 0.0313(8) -0.0026(6) -0.0074(6) 0.0017(6)
O6 0.0220(7) 0.0185(7) 0.0234(7) -0.0015(5) -0.0072(6) 0.0036(6)
O7 0.0210(7) 0.0163(7) 0.0256(8) -0.0035(5) -0.0084(6) 0.0020(6)
C8 0.0220(10) 0.0154(9) 0.0171(9) 0.0028(7) 0.0009(7) 0.0000(7)
C9 0.0186(9) 0.0192(9) 0.0149(9) 0.0011(7) -0.0012(7) -0.0019(7)
C10 0.0178(9) 0.0148(9) 0.0185(9) -0.0003(7) 0.0016(7) -0.0013(7)
C11 0.0204(10) 0.0146(9) 0.0185(10) 0.0037(7) -0.0004(8) 0.0013(7)
C12 0.0175(9) 0.0169(9) 0.0184(10) 0.0010(7) -0.0001(7) 0.0001(7)
C13 0.0194(9) 0.0150(9) 0.0196(10) 0.0000(7) 0.0013(7) -0.0018(7)
C14 0.0206(9) 0.0164(9) 0.0214(10) 0.0021(7) -0.0010(8) 0.0016(8)
C15 0.0226(10) 0.0166(9) 0.0176(9) -0.0001(7) 0.0000(8) -0.0015(7)
C16 0.0199(10) 0.0162(9) 0.0186(10) -0.0001(7) -0.0001(8) 0.0002(7)

loop_
_atom_type_symbol
_atom_type_description
_atom_type_scat_dispersion_real
_atom_type_scat_dispersion_imag
_atom_type_scat_source
C C 0.0033 0.0016 'International Tables Vol C Tables 4.2.6.8 and 6.1.1.4'
H H 0.0000 0.0000 'International Tables Vol C Tables 4.2.6.8 and 6.1.1.4'
N N 0.0061 0.0033 'International Tables Vol C Tables 4.2.6.8 and 6.1.1.4'
O O 0.0106 0.0060 'International Tables Vol C Tables 4.2.6.8 and 6.1.1.4'

loop_
_geom_angle_atom_site_label_1
_geom_angle_atom_site_label_2
_geom_angle_atom_site_label_3
_geom_angle_site_symmetry_3
_geom_angle
C2 N1 C1 . 122.36(17)
C2 N1 H1N . 116.1(15)
C1 N1 H1N . 121.5(15)
C7 N2 C6 . 122.43(17)
C7 N2 H2N . 122.4(15)
C6 N2 H2N . 114.8(15)
N1 C1 C5 . 118.93(18)
N1 C1 C6 . 119.35(17)
C5 C1 C6 . 121.71(18)
N1 C2 C3 . 120.45(19)
N1 C2 H2 . 119.8
C3 C2 H2 . 119.8
C2 C3 C4 . 118.52(19)
C2 C3 H3 . 120.7
C4 C3 H3 . 120.7
C3 C4 C5 . 120.13(19)
C3 C4 H4 . 119.9
C5 C4 H4 . 119.9
C1 C5 C4 . 119.44(19)
C1 C5 H5 . 120.3
C4 C5 H5 . 120.3
N2 C6 C1 . 112.55(17)
N2 C6 H6A . 109.1
C1 C6 H6A . 109.1
N2 C6 H6B . 109.1
C1 C6 H6B . 109.1
H6A C6 H6B . 107.8
O1 C7 N2 . 125.63(19)
O1 C7 C7 3_566 121.6(2)
N2 C7 C7 3_566 112.8(2)
C15 O5 H5O . 110.7(18)
C16 O7 H7O . 107.8(17)
C13 C8 C9 . 119.82(17)
C13 C8 C14 . 120.39(17)
C9 C8 C14 . 119.77(17)
C8 C9 C10 . 120.28(17)
C8 C9 H9 . 119.9
C10 C9 H9 . 119.9
C11 C10 C9 . 119.56(17)
C11 C10 C15 . 121.15(17)
C9 C10 C15 . 119.29(17)
C10 C11 C12 . 120.34(17)
C10 C11 H11 . 119.8
C12 C11 H11 . 119.8
C11 C12 C13 . 120.10(17)
C11 C12 C16 . 117.97(16)
C13 C12 C16 . 121.92(17)
C8 C13 C12 . 119.89(17)
C8 C13 H13 . 120.1
C12 C13 H13 . 120.1
O3 C14 O2 . 127.13(18)
O3 C14 C8 . 116.59(17)
O2 C14 C8 . 116.27(17)
O4 C15 O5 . 124.63(17)
O4 C15 C10 . 122.39(17)
O5 C15 C10 . 112.98(16)
O6 C16 O7 . 123.05(17)
O6 C16 C12 . 121.29(17)
O7 C16 C12 . 115.66(16)

loop_
_geom_bond_atom_site_label_1
_geom_bond_atom_site_label_2
_geom_bond_site_symmetry_2
_geom_bond_distance
O1 C7 . 1.227(2)
N1 C2 . 1.340(3)
N1 C1 . 1.348(3)
N1 H1N . 0.892(10)
N2 C7 . 1.335(3)
N2 C6 . 1.450(2)
N2 H2N . 0.878(10)
C1 C5 . 1.384(3)
C1 C6 . 1.504(3)
C2 C3 . 1.377(3)
C2 H2 . 0.9500
C3 C4 . 1.384(3)
C3 H3 . 0.9500
C4 C5 . 1.385(3)
C4 H4 . 0.9500
C5 H5 . 0.9500
C6 H6A . 0.9900
C6 H6B . 0.9900
C7 C7 3_566 1.538(4)
O2 C14 . 1.259(2)
O3 C14 . 1.250(2)
O4 C15 . 1.206(2)
O5 C15 . 1.320(2)
O5 H5O . 0.848(10)
O6 C16 . 1.229(2)
O7 C16 . 1.315(2)
O7 H7O . 0.847(10)
C8 C13 . 1.387(3)
C8 C9 . 1.393(3)
C8 C14 . 1.516(3)
C9 C10 . 1.395(3)
C9 H9 . 0.9500
C10 C11 . 1.385(3)
C10 C15 . 1.496(3)
C11 C12 . 1.388(3)
C11 H11 . 0.9500
C12 C13 . 1.394(3)
C12 C16 . 1.481(3)
C13 H13 . 0.9500

loop_
_geom_hbond_atom_site_label_D
_geom_hbond_atom_site_label_H
_geom_hbond_atom_site_label_A
_geom_hbond_site_symmetry_A
_geom_hbond_distance_DH
_geom_hbond_distance_HA
_geom_hbond_distance_DA
_geom_hbond_angle_DHA
N2 H2N O1 3_566 0.877(17) 2.38(2) 2.704(2) 102.2(14)
O7 H7O O6 3_565 0.846(18) 1.768(18) 2.614(2) 178(2)
O5 H5O O2 2_755 0.85(2) 1.689(19) 2.5352(19) 175(2)
N2 H2N O1 1_455 0.877(17) 2.006(15) 2.816(2) 153(2)
N1 H1N O3 3_666 0.89(2) 1.73(2) 2.604(2) 168.7(19)
C5 H5 O4 1_355 0.95 2.46 3.019(3) 117
C6 H6A O4 1_355 0.99 2.55 3.362(3) 140
C2 H2 O2 3_566 0.95 2.50 3.251(3) 136
C3 H3 O6 4_476 0.95 2.59 3.068(2) 112

loop_
_geom_torsion_atom_site_label_1
_geom_torsion_atom_site_label_2
_geom_torsion_atom_site_label_3
_geom_torsion_atom_site_label_4
_geom_torsion_site_symmetry_4
_geom_torsion
C2 N1 C1 C5 . 4.2(3)
C2 N1 C1 C6 . -174.80(18)
C1 N1 C2 C3 . -1.2(3)
N1 C2 C3 C4 . -2.4(3)
C2 C3 C4 C5 . 2.9(3)
N1 C1 C5 C4 . -3.5(3)
C6 C1 C5 C4 . 175.42(18)
C3 C4 C5 C1 . 0.0(3)
C7 N2 C6 C1 . -125.7(2)
N1 C1 C6 N2 . 34.8(2)
C5 C1 C6 N2 . -144.13(19)
C6 N2 C7 O1 . -1.8(3)
C6 N2 C7 C7 3_566 179.1(2)
C13 C8 C9 C10 . -0.2(3)
C14 C8 C9 C10 . 178.26(17)
C8 C9 C10 C11 . -0.2(3)
C8 C9 C10 C15 . 179.80(17)
C9 C10 C11 C12 . -0.2(3)
C15 C10 C11 C12 . 179.82(18)
C10 C11 C12 C13 . 1.0(3)
C10 C11 C12 C16 . -179.31(17)
C9 C8 C13 C12 . 1.0(3)
C14 C8 C13 C12 . -177.46(18)
C11 C12 C13 C8 . -1.4(3)
C16 C12 C13 C8 . 178.90(18)
C13 C8 C14 O3 . -165.39(18)
C9 C8 C14 O3 . 16.1(3)
C13 C8 C14 O2 . 15.3(3)
C9 C8 C14 O2 . -163.19(18)
C11 C10 C15 O4 . -163.64(19)
C9 C10 C15 O4 . 16.4(3)
C11 C10 C15 O5 . 16.2(3)
C9 C10 C15 O5 . -163.84(17)
C11 C12 C16 O6 . 2.0(3)
C13 C12 C16 O6 . -178.26(18)
C11 C12 C16 O7 . -178.40(17)
C13 C12 C16 O7 . 1.3(3)

_cod_database_fobs_code 2241528
